data_2002726
loop_
_publ_author_name
'Mueller-Buschbaum, Hk'
'Uensal, H'

_publ_section_title
;
Zur Kenntnis von Ba6 Pr2 Co4 O15 und Ba5 Sr Pr2 Co4 O15
;
_journal_name_full
;
Zeitschrift fuer Naturforschung, Teil B. Anorganische Chemie,
Organische Chemie (42,1987-)
;
_journal_page_first 453
_journal_page_last 455
_journal_volume 51
_journal_year 1996
_chemical_formula_structural 'Ba6 Pr2 Co4 O15'
_chemical_formula_sum 'Ba6 Co4 O15 Pr2'
_chemical_name_systematic
;
Hexabarium dipraseodymium tetracobalt(III) oxide
;
_space_group_IT_number 186
_symmetry_cell_setting hexagonal
_symmetry_Int_Tables_number 186
_symmetry_space_group_name_Hall 'P 6c -2c'
_symmetry_space_group_name_H-M 'P 63 m c'
_cell_angle_alpha 90
_cell_angle_beta 90
_cell_angle_gamma 120
_cell_formula_units_Z 2
_cell_length_a 11.8140(14)
_cell_length_b 11.814(3)
_cell_length_c 7.100(2)
_cell_volume 858.2
_refine_ls_R_factor_all 0.0282
_cod_database_code 2002726

loop_
_symmetry_equiv_pos_as_xyz
x,y,z
-y,x-y,z
y-x,-x,z
-y,-x,z
y-x,y,z
x,x-y,z
-x,-y,1/2+z
y,y-x,1/2+z
x-y,x,1/2+z
y,x,1/2+z
x-y,-y,1/2+z
-x,y-x,1/2+z

loop_
_atom_site_aniso_label
_atom_site_aniso_U_11
_atom_site_aniso_U_12
_atom_site_aniso_U_13
_atom_site_aniso_U_22
_atom_site_aniso_U_23
_atom_site_aniso_U_33
Ba1 0.01389(7) 0.00694(3) 0. 0.01389(7) 0. 0.0402(2)
Ba2 0.00785(2) 0.00281(3) 0.00163(4) 0.00785(2) -0.00163(4) 0.01507(7)
Ba3 0.00948(6) 0.00474(3) 0. 0.00948(6) 0. 0.01027(12)
Ba4 0.00422(2) 0.00275(2) 0.00002(3) 0.00422(2) -0.00002(3) 0.00779(5)
Pr1 0.00422(2) 0.00275(2) 0.00002(3) 0.00422(2) -0.00002(3) 0.00779(5)
Co1 0.00424(13) 0.00212(6) 0. 0.00424(13) 0. 0.0070(3)
Co2 0.00450(5) 0.00142(6) 0.00033(7) 0.00450(5) -0.00033(7) 0.00910(15)
O1 0.0080(5) 0.0002(4) -0.0057(6) 0.0098(5) -0.0035(6) 0.0228(9)
O2 0.0086(3) 0.0026(4) -0.0027(5) 0.0086(3) 0.0027(5) 0.0066(8)
O3 0.0094(3) 0.0039(4) 0.0012(4) 0.0094(3) -0.0012(4) 0.0043(7)
O4 0.0325(5) 0.0262(6) -0.0084(9) 0.0325(5) 0.0084(9) 0.094(4)

loop_
_atom_site_label
_atom_site_type_symbol
_atom_site_symmetry_multiplicity
_atom_site_Wyckoff_symbol
_atom_site_fract_x
_atom_site_fract_y
_atom_site_fract_z
_atom_site_occupancy
_atom_site_attached_hydrogens
_atom_site_calc_flag
Ba1 Ba2+ 2 a 0. 0. 0.99154(10) 1. 0 d
Ba2 Ba2+ 6 c 0.824680(8) 0.175320(8) 0.82267(3) 1. 0 d
Ba3 Ba2+ 2 b 0.6667 0.3333 0.51458(5) 1. 0 d
Ba4 Ba2+ 6 c 0.524350(6) 0.475650(6) 0.15644(2) 0.33 0 d
Pr1 Pr3+ 6 c 0.524350(6) 0.475650(6) 0.15644(2) 0.67 0 d
Co1 Co3+ 2 b 0.6667 0.3333 0.97548(12) 1. 0 d
Co2 Co3+ 6 c 0.82463(2) 0.17537(2) 0.32956(8) 1. 0 d
O1 O2- 12 d 0.3322(2) 0.9355(2) 0.9587(3) 1. 0 d
O2 O2- 6 c 0.75001(10) 0.24999(10) 0.1537(4) 1. 0 d
O3 O2- 6 c 0.5808(1) 0.4192(1) 0.8245(4) 1. 0 d
O4 O2- 6 c 0.0944(2) 0.9056(2) 0.7367(11) 1. 0 d

loop_
_atom_type_symbol
_atom_type_oxidation_number
Ba2+ 2.000
Pr3+ 3.000
Co3+ 3.000
O2- -2.000
